data_2101782
loop_
_publ_author_name
'Marsh, R. E.'

_publ_section_title
;
 The perils of <i>Cc</i> revisited
;
_journal_issue 2
_journal_name_full 'Acta Crystallographica Section B'
_journal_page_first 317
_journal_page_last 322
_journal_paper_doi 10.1107/S010876819601381X
_journal_volume 53
_journal_year 1997
_chemical_formula_moiety 'C15 H45 N3 Si3 Ge Ti'
_chemical_formula_sum 'C15 H45 Ge N3 Si3 Ti'
_space_group_IT_number 161
_symmetry_cell_setting rhombohedral
_symmetry_space_group_name_Hall 'R 3 -2"c'
_symmetry_space_group_name_H-M 'R 3 c :H'
_audit_creation_method CSD-QUEST3D-V5
_cell_angle_alpha 90
_cell_angle_beta 90
_cell_angle_gamma 120
_cell_formula_units_Z 6
_cell_length_a 15.351
_cell_length_b 15.351
_cell_length_c 19.520
_cell_volume 3983.674
_cod_data_source_file an0533.cif
_cod_data_source_block CSD_CIF_MIF_PENREF01
_cod_depositor_comments
;

  Added moiety chemical formula from Marsh (1997) paper. The summary
  chemical formula is calculated from moiety formula using 'AdHocParser'
  (svn://www.crystallography.net/cod-tools/trunk/Formulae/AdHocParser.yp,
  revision 1441.)

  Removing 14 atoms which were symmetric equivalents of the atoms from
  the asymmetric unit.

  Andrius Merkys
  2013-11-06
;
_cod_original_sg_symbol_H-M 'R 3 c'
_cod_database_code 2101782

loop_
_symmetry_equiv_pos_as_xyz
x,y,z
-y,x-y,z
-y,-x,1/2+z
-x+y,-x,z
x,x-y,1/2+z
-x+y,y,1/2+z
1/3+x,2/3+y,2/3+z
1/3-y,2/3+x-y,2/3+z
1/3-y,2/3-x,1/6+z
1/3-x+y,2/3-x,2/3+z
1/3+x,2/3+x-y,1/6+z
1/3-x+y,2/3+y,1/6+z
2/3+x,1/3+y,1/3+z
2/3-y,1/3+x-y,1/3+z
2/3-y,1/3-x,5/6+z
2/3-x+y,1/3-x,1/3+z
2/3+x,1/3+x-y,5/6+z
2/3-x+y,1/3+y,5/6+z

loop_
_atom_site_label
_atom_site_fract_x
_atom_site_fract_y
_atom_site_fract_z
_atom_site_type_symbol
Ti1 .0 .0 .0 Ti
Ge1 .0 .0 -.1359 Ge
Si1 .0558 .1612 -.1849 Si
N1 -.0476 .0860 .0286 N
C1 -.0008 .2289 -.1378 C
C2 .1984 .2405 -.1794 C
C3 .0210 .1571 -.2758 C
C4 -.1547 .0458 .0119 C
C5 -.0060 .1799 .0643 C

loop_
_atom_type_symbol
C
Ge
N
Si
Ti
